data_1557706
loop_
_publ_author_name
'Shen, Yi'
'Cui, Shu-Jun'
'Chen, Hao'
'Shen, Lei'
'Wang, Min'
'Dong, Xiang'
'Xiao, Chao-Jiang'
'Jiang, Bei'

_publ_section_title
;
 Antimalarial Eudesmane Sesquiterpenoids from <i>Dobinea delavayi</i>.
;
_journal_issue 4
_journal_name_full 'Journal of natural products'
_journal_page_first 927
_journal_page_last 936
_journal_paper_doi 10.1021/acs.jnatprod.9b00761
_journal_volume 83
_journal_year 2020
_chemical_absolute_configuration ad
_chemical_formula_moiety 'C20 H28 O5, H2 O'
_chemical_formula_sum 'C20 H30 O6'
_chemical_formula_weight 366.44
_space_group_crystal_system monoclinic
_space_group_IT_number 4
_space_group_name_Hall 'P 2yb'
_space_group_name_H-M_alt 'P 1 21 1'
_atom_sites_solution_hydrogens mixed
_cell_angle_alpha 90
_cell_angle_beta 91.070(3)
_cell_angle_gamma 90
_cell_formula_units_Z 2
_cell_length_a 10.0116(8)
_cell_length_b 7.2838(6)
_cell_length_c 13.4741(11)
_cell_measurement_reflns_used 9971
_cell_measurement_temperature 111.(2)
_cell_measurement_theta_max 72.4059
_cell_measurement_theta_min 3.2805
_cell_volume 982.39(14)
_computing_cell_refinement 'SAINT V8.38A (Bruker AXS Inc., 2017)'
_computing_data_collection 'Bruker Instrument Service vV6.2.9'
_computing_data_reduction 'SAINT V8.38A (Bruker AXS Inc., 2017)'
_computing_molecular_graphics 'shelXle (C.B. Huebschle, rev 882)'
_computing_structure_refinement 'SHELXL-2017/1 (Sheldrick, 2017)'
_computing_structure_solution 'SHELXT 2014/5 (Sheldrick, 2014)'
_diffrn_ambient_temperature 111.(2)
_diffrn_detector_area_resol_mean 7.3910
_diffrn_measured_fraction_theta_full 1.000
_diffrn_measured_fraction_theta_max 1.000
_diffrn_measurement_device_type 'Bruker D8 VENTURE PHOTON II'
_diffrn_radiation_monochromator 'Helixos MX multilayer Optic'
_diffrn_radiation_type 'Cu K\a'
_diffrn_radiation_wavelength 1.54178
_diffrn_reflns_av_R_equivalents 0.0471
_diffrn_reflns_av_unetI/netI 0.0272
_diffrn_reflns_limit_h_max 12
_diffrn_reflns_limit_h_min -12
_diffrn_reflns_limit_k_max 7
_diffrn_reflns_limit_k_min -8
_diffrn_reflns_limit_l_max 16
_diffrn_reflns_limit_l_min -16
_diffrn_reflns_number 22923
_diffrn_reflns_theta_full 72.48
_diffrn_reflns_theta_max 72.48
_diffrn_reflns_theta_min 3.28
_diffrn_source 'Ius Diamond'
_diffrn_source_type Microfocus
_exptl_absorpt_coefficient_mu 0.741
_exptl_absorpt_correction_T_max 0.99
_exptl_absorpt_correction_T_min 0.78
_exptl_absorpt_correction_type multi-scan
_exptl_absorpt_process_details
;
SADABS-2016/2 - Bruker AXS area detector scaling and absorption correction
;
_exptl_crystal_colour 'translucent light colourless'
_exptl_crystal_density_diffrn 1.239
_exptl_crystal_density_method 'not measured'
_exptl_crystal_description plate
_exptl_crystal_F_000 396
_exptl_crystal_size_max 0.340
_exptl_crystal_size_mid 0.200
_exptl_crystal_size_min 0.010
_refine_diff_density_max 0.183
_refine_diff_density_min -0.143
_refine_ls_abs_structure_details
;

Flack x determined using 1568 quotients [(I+)-(I-)]/[(I+)+(I-)]
(Parsons, Flack and Wagner, Acta Cryst. B69 (2013) 249-259).
;
_refine_ls_abs_structure_Flack -0.06(7)
_refine_ls_extinction_method none
_refine_ls_goodness_of_fit_ref 1.026
_refine_ls_hydrogen_treatment constr
_refine_ls_matrix_type full
_refine_ls_number_parameters 283
_refine_ls_number_reflns 3790
_refine_ls_number_restraints 221
_refine_ls_restrained_S_all 1.004
_refine_ls_R_factor_all 0.0327
_refine_ls_R_factor_gt 0.0312
_refine_ls_shift/su_max 0.005
_refine_ls_shift/su_mean 0.000
_refine_ls_structure_factor_coef Fsqd
_refine_ls_weighting_details 'w=1/[\s^2^(Fo^2^)+(0.0486P)^2^+0.1499P] where P=(Fo^2^+2Fc^2^)/3'
_refine_ls_weighting_scheme calc
_refine_ls_wR_factor_gt 0.0811
_refine_ls_wR_factor_ref 0.0827
_reflns_number_gt 3657
_reflns_number_total 3790
_reflns_threshold_expression 'I > 2\s(I)'
_cod_data_source_file np9b00761_si_002.cif
_cod_data_source_block dd_xcj18
_cod_depositor_comments
;
The following automatic conversions were performed:

data item '_exptl_absorpt_correction_type' value 'Multi-Scan' was
changed to 'multi-scan' in accordance with the
/home/data/users/saulius/crontab/automatic-downloads/rss-feeds/ACS/lib/dictionaries/cif_core.dic
dictionary named 'cif_core.dic' version 2.4.2 last updated on
2011-04-26.

Automatic conversion script
Id: cif_fix_values 7556 2019-12-06 15:28:31Z antanas 

 Adding full bibliography for 1557706--1557707.cif.
;
_cod_database_code 1557706

loop_
_space_group_symop_operation_xyz
'x, y, z'
'-x, y+1/2, -z'

loop_
_atom_site_type_symbol
_atom_site_label
_atom_site_fract_x
_atom_site_fract_y
_atom_site_fract_z
_atom_site_U_iso_or_equiv
_atom_site_adp_type
_atom_site_calc_flag
_atom_site_refinement_flags_adp
_atom_site_refinement_flags_occupancy
_atom_site_refinement_flags_posn
_atom_site_occupancy
_atom_site_disorder_assembly
_atom_site_disorder_group
C C5 0.54157(18) 0.5032(3) 0.78493(14) 0.0254(4) Uani d U . D 1.0 . .
H H5A 0.577776 0.619028 0.756015 0.031 Uiso calc U P R 0.731(6) A 1
H H5B 0.559344 0.629918 0.759827 0.031 Uiso calc U P R 0.269(6) A 2
O O1 0.4051(2) 0.5417(5) 0.81726(18) 0.0223(6) Uani d U P D 0.731(6) A 1
O O5 0.4624(3) 0.8231(4) 0.8735(2) 0.0314(6) Uani d U P D 0.731(6) A 1
C C1 0.2025(12) 0.3914(10) 0.9408(8) 0.0285(17) Uani d U P D 0.731(6) A 1
H H1A 0.152771 0.340974 0.996491 0.043 Uiso calc U P R 0.731(6) A 1
H H1B 0.298506 0.384601 0.955747 0.043 Uiso calc U P R 0.731(6) A 1
H H1C 0.181942 0.320267 0.880656 0.043 Uiso calc U P R 0.731(6) A 1
C C2 0.1631(3) 0.5872(4) 0.9246(2) 0.0290(8) Uani d U P D 0.731(6) A 1
H H2 0.073723 0.617559 0.940396 0.035 Uiso calc U P R 0.731(6) A 1
C C3 0.2374(3) 0.7245(4) 0.89080(19) 0.0255(7) Uani d U P D 0.731(6) A 1
C C4 0.3806(4) 0.7047(7) 0.8613(2) 0.0232(7) Uani d U P D 0.731(6) A 1
C C20 0.1866(7) 0.9179(11) 0.8836(7) 0.0325(15) Uani d U P D 0.731(6) A 1
H H20A 0.189125 0.958905 0.814332 0.049 Uiso calc U P R 0.731(6) A 1
H H20B 0.243134 0.998361 0.924816 0.049 Uiso calc U P R 0.731(6) A 1
H H20C 0.094529 0.922916 0.906772 0.049 Uiso calc U P R 0.731(6) A 1
O O1A 0.4069(8) 0.4817(12) 0.8226(6) 0.025(2) Uiso d U P D 0.269(6) A 2
O O5A 0.4313(11) 0.7721(16) 0.8794(8) 0.034(3) Uiso d U P D 0.269(6) A 2
C C1A 0.151(2) 0.931(3) 0.885(2) 0.036(4) Uani d U P D 0.269(6) A 2
H H1AA 0.135956 1.008376 0.942774 0.054 Uiso calc U P R 0.269(6) A 2
H H1AB 0.086178 0.961406 0.832109 0.054 Uiso calc U P R 0.269(6) A 2
H H1AC 0.241936 0.952459 0.860613 0.054 Uiso calc U P R 0.269(6) A 2
C C2A 0.1368(7) 0.7339(11) 0.9127(5) 0.0256(19) Uiso d U P D 0.269(6) A 2
H H2A 0.051841 0.699056 0.936586 0.031 Uiso calc U P R 0.269(6) A 2
C C3A 0.2275(9) 0.6008(12) 0.9085(6) 0.0221(17) Uiso d U P D 0.269(6) A 2
C C4A 0.3656(10) 0.6338(17) 0.8673(8) 0.026(2) Uiso d U P D 0.269(6) A 2
C C20A 0.194(4) 0.410(3) 0.935(3) 0.044(6) Uani d U P D 0.269(6) A 2
H H20D 0.205153 0.330534 0.876957 0.066 Uiso calc U P R 0.269(6) A 2
H H20E 0.10044 0.404419 0.955878 0.066 Uiso calc U P R 0.269(6) A 2
H H20F 0.252432 0.368289 0.989221 0.066 Uiso calc U P R 0.269(6) A 2
O O2 1.11610(12) 0.1981(2) 0.41864(10) 0.0292(3) Uani d . . . 1.0 . .
O O3 1.06069(13) 0.1557(2) 0.57749(10) 0.0291(3) Uani d . . . 1.0 . .
O O4 0.46850(13) 0.4377(2) 0.61685(9) 0.0230(3) Uani d . . . 1.0 . .
H H4A 0.513(2) 0.524(4) 0.5951(14) 0.035 Uiso calc U . R 1.0 . .
C C6 0.53633(18) 0.3588(3) 0.70167(13) 0.0230(4) Uani d . . . 1.0 . .
O O6 0.61087(13) 0.7246(2) 0.54465(11) 0.0307(3) Uani d . . . 1.0 . .
H H30 0.594602 0.78448 0.485571 0.046 Uiso d U . R 1.0 . .
H H28 0.697344 0.740843 0.548613 0.046 Uiso d U . R 1.0 . .
C C7 0.68253(17) 0.3167(3) 0.67245(13) 0.0205(4) Uani d . . . 1.0 . .
H H19 0.716706 0.43433 0.644339 0.025 Uiso calc U . R 1.0 . .
C C8 0.68881(18) 0.1776(3) 0.58600(14) 0.0240(4) Uani d . . . 1.0 . .
H H14 0.656098 0.056209 0.607966 0.029 Uiso calc U . R 1.0 . .
H H15 0.631432 0.219709 0.529854 0.029 Uiso calc U . R 1.0 . .
C C9 0.82983(18) 0.1625(3) 0.55397(14) 0.0226(4) Uani d . . . 1.0 . .
C C10 0.88381(17) 0.1858(3) 0.46528(13) 0.0226(4) Uani d . . . 1.0 . .
C C11 1.02966(18) 0.1806(3) 0.48028(14) 0.0246(4) Uani d . . . 1.0 . .
C C12 0.6320(2) 0.4504(3) 0.87246(14) 0.0305(5) Uani d . . . 1.0 . .
H H22 0.598047 0.336995 0.903715 0.037 Uiso calc U . R 1.0 . .
H H23 0.631737 0.549474 0.922732 0.037 Uiso calc U . R 1.0 . .
C C13 0.7742(2) 0.4189(3) 0.83723(14) 0.0290(4) Uani d . . . 1.0 . .
H H6 0.831795 0.384796 0.894873 0.035 Uiso calc U . R 1.0 . .
H H5 0.809093 0.534895 0.809519 0.035 Uiso calc U . R 1.0 . .
C C14 0.78252(19) 0.2678(3) 0.75821(14) 0.0245(4) Uani d . . . 1.0 . .
C C15 0.7599(2) 0.0782(3) 0.80534(16) 0.0345(5) Uani d . . . 1.0 . .
H H7 0.83619 0.047313 0.848805 0.052 Uiso calc U . R 1.0 . .
H H8 0.750833 -0.014519 0.752919 0.052 Uiso calc U . R 1.0 . .
H H9 0.678229 0.080936 0.844295 0.052 Uiso calc U . R 1.0 . .
C C16 0.92481(18) 0.2740(3) 0.71489(14) 0.0257(4) Uani d . . . 1.0 . .
H H10 0.94323 0.398835 0.689531 0.031 Uiso calc U . R 1.0 . .
H H21 0.991544 0.245932 0.767879 0.031 Uiso calc U . R 1.0 . .
C C17 0.93717(19) 0.1355(3) 0.63114(15) 0.0260(4) Uani d . . . 1.0 . .
H H20 0.931417 0.008247 0.65863 0.031 Uiso calc U . R 1.0 . .
C C18 0.81997(18) 0.2187(3) 0.36616(14) 0.0275(4) Uani d . . . 1.0 . .
H H11 0.740719 0.140622 0.358578 0.041 Uiso calc U . R 1.0 . .
H H12 0.883542 0.189164 0.314081 0.041 Uiso calc U . R 1.0 . .
H H13 0.793647 0.347931 0.36059 0.041 Uiso calc U . R 1.0 . .
C C19 0.45164(19) 0.1929(3) 0.72850(15) 0.0314(4) Uani d . . . 1.0 . .
H H18 0.357634 0.229545 0.731684 0.047 Uiso calc U . R 1.0 . .
H H16 0.481277 0.144905 0.793199 0.047 Uiso calc U . R 1.0 . .
H H17 0.461537 0.097478 0.677885 0.047 Uiso calc U . R 1.0 . .

loop_
_atom_site_aniso_label
_atom_site_aniso_U_11
_atom_site_aniso_U_22
_atom_site_aniso_U_33
_atom_site_aniso_U_12
_atom_site_aniso_U_13
_atom_site_aniso_U_23
C5 0.0201(8) 0.0339(11) 0.0224(8) -0.0008(8) 0.0037(7) 0.0001(8)
O1 0.0222(10) 0.0224(15) 0.0225(10) 0.0003(10) 0.0068(7) -0.0013(11)
O5 0.0353(14) 0.0243(15) 0.0350(12) -0.0031(12) 0.0100(10) -0.0038(10)
C1 0.037(4) 0.018(2) 0.031(3) -0.007(2) 0.010(3) -0.0017(18)
C2 0.0250(16) 0.0328(18) 0.0294(14) 0.0006(12) 0.0053(11) -0.0076(12)
C3 0.0279(13) 0.0284(17) 0.0202(12) 0.0038(11) 0.0006(9) -0.0031(10)
C4 0.0268(16) 0.026(2) 0.0168(13) 0.0029(15) 0.0012(10) -0.0017(14)
C20 0.038(3) 0.033(3) 0.027(2) 0.011(2) 0.003(2) -0.0058(19)
C1A 0.060(11) 0.019(5) 0.030(6) 0.019(6) 0.015(7) 0.008(4)
C20A 0.032(8) 0.056(12) 0.044(10) 0.012(7) 0.014(7) -0.009(8)
O2 0.0198(6) 0.0319(8) 0.0359(7) 0.0010(6) 0.0026(5) -0.0078(6)
O3 0.0212(6) 0.0338(8) 0.0322(7) 0.0065(6) -0.0021(5) -0.0020(6)
O4 0.0190(6) 0.0279(8) 0.0222(6) -0.0028(5) -0.0002(5) 0.0009(5)
C6 0.0208(8) 0.0278(10) 0.0205(9) -0.0027(7) 0.0021(7) 0.0026(7)
O6 0.0207(6) 0.0348(8) 0.0366(8) -0.0035(6) -0.0037(5) 0.0129(6)
C7 0.0205(8) 0.0205(10) 0.0205(8) -0.0021(7) -0.0005(6) 0.0023(7)
C8 0.0222(8) 0.0239(10) 0.0260(9) -0.0027(7) 0.0002(7) -0.0031(7)
C9 0.0233(8) 0.0179(9) 0.0266(9) 0.0001(7) -0.0017(7) -0.0015(7)
C10 0.0204(8) 0.0195(9) 0.0280(9) 0.0007(7) 0.0000(7) -0.0030(7)
C11 0.0216(8) 0.0193(9) 0.0328(10) 0.0028(7) -0.0009(7) -0.0065(8)
C12 0.0311(10) 0.0401(13) 0.0202(9) 0.0015(9) 0.0001(7) -0.0004(8)
C13 0.0269(10) 0.0370(12) 0.0229(9) 0.0024(8) -0.0044(7) 0.0002(8)
C14 0.0247(9) 0.0266(10) 0.0221(9) 0.0014(7) -0.0025(7) 0.0031(7)
C15 0.0400(12) 0.0314(12) 0.0319(10) 0.0039(9) -0.0004(9) 0.0110(9)
C16 0.0234(9) 0.0268(10) 0.0267(9) 0.0038(7) -0.0059(7) 0.0019(8)
C17 0.0237(9) 0.0246(10) 0.0298(9) 0.0056(7) -0.0007(7) 0.0019(8)
C18 0.0219(8) 0.0338(12) 0.0268(9) -0.0025(8) 0.0002(7) -0.0014(8)
C19 0.0279(9) 0.0347(12) 0.0317(10) -0.0075(9) 0.0042(7) 0.0051(9)

loop_
_atom_type_symbol
_atom_type_description
_atom_type_scat_dispersion_real
_atom_type_scat_dispersion_imag
_atom_type_scat_source
C C 0.0181 0.0091 'International Tables Vol C Tables 4.2.6.8 and 6.1.1.4'
H H 0.0000 0.0000 'International Tables Vol C Tables 4.2.6.8 and 6.1.1.4'
O O 0.0492 0.0322 'International Tables Vol C Tables 4.2.6.8 and 6.1.1.4'

loop_
_geom_angle_atom_site_label_1
_geom_angle_atom_site_label_2
_geom_angle_atom_site_label_3
_geom_angle_site_symmetry_1
_geom_angle_site_symmetry_3
_geom_angle
_geom_angle_publ_flag
O1A C5 C12 . . 104.1(3) ?
O1 C5 C12 . . 111.18(17) ?
O1A C5 C6 . . 99.3(4) ?
O1 C5 C6 . . 109.12(17) ?
C12 C5 C6 . . 113.81(17) ?
O1 C5 H5A . . 107.5 ?
C12 C5 H5A . . 107.5 ?
C6 C5 H5A . . 107.5 ?
O1A C5 H5B . . 112.9 ?
C12 C5 H5B . . 112.9 ?
C6 C5 H5B . . 112.9 ?
C4 O1 C5 . . 118.4(3) ?
C2 C1 H1A . . 109.5 ?
C2 C1 H1B . . 109.5 ?
H1A C1 H1B . . 109.5 ?
C2 C1 H1C . . 109.5 ?
H1A C1 H1C . . 109.5 ?
H1B C1 H1C . . 109.5 ?
C3 C2 C1 . . 128.3(5) ?
C3 C2 H2 . . 115.9 ?
C1 C2 H2 . . 115.9 ?
C2 C3 C20 . . 122.5(4) ?
C2 C3 C4 . . 124.1(3) ?
C20 C3 C4 . . 113.4(4) ?
O5 C4 O1 . . 124.3(3) ?
O5 C4 C3 . . 123.2(4) ?
O1 C4 C3 . . 112.5(4) ?
C3 C20 H20A . . 109.5 ?
C3 C20 H20B . . 109.5 ?
H20A C20 H20B . . 109.5 ?
C3 C20 H20C . . 109.5 ?
H20A C20 H20C . . 109.5 ?
H20B C20 H20C . . 109.5 ?
C4A O1A C5 . . 111.4(7) ?
C2A C1A H1AA . . 109.5 ?
C2A C1A H1AB . . 109.5 ?
H1AA C1A H1AB . . 109.5 ?
C2A C1A H1AC . . 109.5 ?
H1AA C1A H1AC . . 109.5 ?
H1AB C1A H1AC . . 109.5 ?
C3A C2A C1A . . 128.3(11) ?
C3A C2A H2A . . 115.8 ?
C1A C2A H2A . . 115.8 ?
C2A C3A C20A . . 121.0(16) ?
C2A C3A C4A . . 121.8(8) ?
C20A C3A C4A . . 116.9(15) ?
O5A C4A O1A . . 125.5(10) ?
O5A C4A C3A . . 125.3(10) ?
O1A C4A C3A . . 109.1(9) ?
C3A C20A H20D . . 109.5 ?
C3A C20A H20E . . 109.5 ?
H20D C20A H20E . . 109.5 ?
C3A C20A H20F . . 109.5 ?
H20D C20A H20F . . 109.5 ?
H20E C20A H20F . . 109.5 ?
C11 O3 C17 . . 108.27(14) ?
C6 O4 H4A . . 109.5 ?
O4 C6 C19 . . 104.42(15) ?
O4 C6 C5 . . 108.39(16) ?
C19 C6 C5 . . 112.39(15) ?
O4 C6 C7 . . 108.10(13) ?
C19 C6 C7 . . 115.75(17) ?
C5 C6 C7 . . 107.49(14) ?
H30 O6 H28 . . 98.5 ?
C8 C7 C6 . . 111.86(14) ?
C8 C7 C14 . . 112.03(16) ?
C6 C7 C14 . . 116.95(15) ?
C8 C7 H19 . . 104.9 ?
C6 C7 H19 . . 104.9 ?
C14 C7 H19 . . 104.9 ?
C9 C8 C7 . . 108.61(14) ?
C9 C8 H14 . . 110.0 ?
C7 C8 H14 . . 110.0 ?
C9 C8 H15 . . 110.0 ?
C7 C8 H15 . . 110.0 ?
H14 C8 H15 . . 108.3 ?
C10 C9 C8 . . 130.83(17) ?
C10 C9 C17 . . 110.04(16) ?
C8 C9 C17 . . 118.80(16) ?
C9 C10 C11 . . 106.96(16) ?
C9 C10 C18 . . 130.61(16) ?
C11 C10 C18 . . 122.39(16) ?
O2 C11 O3 . . 121.42(17) ?
O2 C11 C10 . . 128.32(18) ?
O3 C11 C10 . . 110.24(15) ?
C5 C12 C13 . . 109.98(15) ?
C5 C12 H22 . . 109.7 ?
C13 C12 H22 . . 109.7 ?
C5 C12 H23 . . 109.7 ?
C13 C12 H23 . . 109.7 ?
H22 C12 H23 . . 108.2 ?
C12 C13 C14 . . 112.72(17) ?
C12 C13 H6 . . 109.0 ?
C14 C13 H6 . . 109.0 ?
C12 C13 H5 . . 109.0 ?
C14 C13 H5 . . 109.0 ?
H6 C13 H5 . . 107.8 ?
C13 C14 C15 . . 110.31(16) ?
C13 C14 C16 . . 107.60(16) ?
C15 C14 C16 . . 108.96(16) ?
C13 C14 C7 . . 108.00(16) ?
C15 C14 C7 . . 114.46(16) ?
C16 C14 C7 . . 107.27(14) ?
C14 C15 H7 . . 109.5 ?
C14 C15 H8 . . 109.5 ?
H7 C15 H8 . . 109.5 ?
C14 C15 H9 . . 109.5 ?
H7 C15 H9 . . 109.5 ?
H8 C15 H9 . . 109.5 ?
C17 C16 C14 . . 110.38(15) ?
C17 C16 H10 . . 109.6 ?
C14 C16 H10 . . 109.6 ?
C17 C16 H21 . . 109.6 ?
C14 C16 H21 . . 109.6 ?
H10 C16 H21 . . 108.1 ?
O3 C17 C9 . . 104.38(15) ?
O3 C17 C16 . . 112.60(16) ?
C9 C17 C16 . . 111.21(15) ?
O3 C17 H20 . . 109.5 ?
C9 C17 H20 . . 109.5 ?
C16 C17 H20 . . 109.5 ?
C10 C18 H11 . . 109.5 ?
C10 C18 H12 . . 109.5 ?
H11 C18 H12 . . 109.5 ?
C10 C18 H13 . . 109.5 ?
H11 C18 H13 . . 109.5 ?
H12 C18 H13 . . 109.5 ?
C6 C19 H18 . . 109.5 ?
C6 C19 H16 . . 109.5 ?
H18 C19 H16 . . 109.5 ?
C6 C19 H17 . . 109.5 ?
H18 C19 H17 . . 109.5 ?
H16 C19 H17 . . 109.5 ?

loop_
_geom_bond_atom_site_label_1
_geom_bond_atom_site_label_2
_geom_bond_site_symmetry_2
_geom_bond_distance
_geom_bond_publ_flag
C5 O1A . 1.458(8) ?
C5 O1 . 1.469(3) ?
C5 C12 . 1.523(3) ?
C5 C6 . 1.538(3) ?
C5 H5A . 1.0 ?
C5 H5B . 1.0 ?
O1 C4 . 1.352(5) ?
O5 C4 . 1.198(6) ?
C1 C2 . 1.494(9) ?
C1 H1A . 0.98 ?
C1 H1B . 0.98 ?
C1 H1C . 0.98 ?
C2 C3 . 1.331(5) ?
C2 H2 . 0.95 ?
C3 C20 . 1.500(9) ?
C3 C4 . 1.502(4) ?
C20 H20A . 0.98 ?
C20 H20B . 0.98 ?
C20 H20C . 0.98 ?
O1A C4A . 1.330(13) ?
O5A C4A . 1.213(13) ?
C1A C2A . 1.49(2) ?
C1A H1AA . 0.98 ?
C1A H1AB . 0.98 ?
C1A H1AC . 0.98 ?
C2A C3A . 1.330(11) ?
C2A H2A . 0.95 ?
C3A C20A . 1.48(2) ?
C3A C4A . 1.518(13) ?
C20A H20D . 0.98 ?
C20A H20E . 0.98 ?
C20A H20F . 0.98 ?
O2 C11 . 1.217(2) ?
O3 C11 . 1.353(2) ?
O3 C17 . 1.452(2) ?
O4 C6 . 1.438(2) ?
O4 H4A . 0.83(3) ?
C6 C19 . 1.524(3) ?
C6 C7 . 1.553(2) ?
O6 H30 . 0.9196 ?
O6 H28 . 0.8745 ?
C7 C8 . 1.546(3) ?
C7 C14 . 1.556(2) ?
C7 H19 . 1.0 ?
C8 C9 . 1.488(2) ?
C8 H14 . 0.99 ?
C8 H15 . 0.99 ?
C9 C10 . 1.332(3) ?
C9 C17 . 1.494(3) ?
C10 C11 . 1.471(2) ?
C10 C18 . 1.489(3) ?
C12 C13 . 1.527(3) ?
C12 H22 . 0.99 ?
C12 H23 . 0.99 ?
C13 C14 . 1.535(3) ?
C13 H6 . 0.99 ?
C13 H5 . 0.99 ?
C14 C15 . 1.539(3) ?
C14 C16 . 1.550(3) ?
C15 H7 . 0.98 ?
C15 H8 . 0.98 ?
C15 H9 . 0.98 ?
C16 C17 . 1.520(3) ?
C16 H10 . 0.99 ?
C16 H21 . 0.99 ?
C17 H20 . 1.0 ?
C18 H11 . 0.98 ?
C18 H12 . 0.98 ?
C18 H13 . 0.98 ?
C19 H18 . 0.98 ?
C19 H16 . 0.98 ?
C19 H17 . 0.98 ?

loop_
_geom_hbond_atom_site_label_D
_geom_hbond_atom_site_label_H
_geom_hbond_atom_site_label_A
_geom_hbond_site_symmetry_A
_geom_hbond_distance_DH
_geom_hbond_distance_HA
_geom_hbond_distance_DA
_geom_hbond_angle_DHA
_geom_hbond_publ_flag
O4 H4A O6 . 0.83 1.89 2.719(2) 178.3 ?
O4 H4A O6 . 0.83 1.89 2.719(2) 178.3 ?
O6 H30 O4 2_656 0.92 1.88 2.7771(19) 166.2 ?
O6 H28 O2 2_756 0.87 1.94 2.7755(18) 160.3 ?
C17 H20 O2 2_746 1.00 2.53 3.297(3) 133.4 ?

loop_
_geom_torsion_atom_site_label_1
_geom_torsion_atom_site_label_2
_geom_torsion_atom_site_label_3
_geom_torsion_atom_site_label_4
_geom_torsion_site_symmetry_1
_geom_torsion_site_symmetry_2
_geom_torsion_site_symmetry_3
_geom_torsion_site_symmetry_4
_geom_torsion
_geom_torsion_publ_flag
C12 C5 O1 C4 . . . . 77.4(3) ?
C6 C5 O1 C4 . . . . -156.3(2) ?
C1 C2 C3 C20 . . . . -176.5(7) ?
C1 C2 C3 C4 . . . . 0.3(7) ?
C5 O1 C4 O5 . . . . 2.1(5) ?
C5 O1 C4 C3 . . . . -179.7(2) ?
C2 C3 C4 O5 . . . . -145.5(3) ?
C20 C3 C4 O5 . . . . 31.5(5) ?
C2 C3 C4 O1 . . . . 36.3(4) ?
C20 C3 C4 O1 . . . . -146.7(5) ?
C12 C5 O1A C4A . . . . 87.2(7) ?
C6 C5 O1A C4A . . . . -155.2(6) ?
C1A C2A C3A C20A . . . . -177.(2) ?
C1A C2A C3A C4A . . . . -3.0(18) ?
C5 O1A C4A O5A . . . . -2.5(14) ?
C5 O1A C4A C3A . . . . -177.7(6) ?
C2A C3A C4A O5A . . . . 38.0(14) ?
C20A C3A C4A O5A . . . . -148.(2) ?
C2A C3A C4A O1A . . . . -146.8(8) ?
C20A C3A C4A O1A . . . . 27.(2) ?
O1A C5 C6 O4 . . . . 80.3(4) ?
O1 C5 C6 O4 . . . . 65.5(2) ?
C12 C5 C6 O4 . . . . -169.68(15) ?
O1A C5 C6 C19 . . . . -34.6(4) ?
O1 C5 C6 C19 . . . . -49.4(2) ?
C12 C5 C6 C19 . . . . 75.4(2) ?
O1A C5 C6 C7 . . . . -163.1(4) ?
O1 C5 C6 C7 . . . . -177.89(19) ?
C12 C5 C6 C7 . . . . -53.1(2) ?
O4 C6 C7 C8 . . . . -61.0(2) ?
C19 C6 C7 C8 . . . . 55.6(2) ?
C5 C6 C7 C8 . . . . -177.84(15) ?
O4 C6 C7 C14 . . . . 167.87(16) ?
C19 C6 C7 C14 . . . . -75.5(2) ?
C5 C6 C7 C14 . . . . 51.1(2) ?
C6 C7 C8 C9 . . . . 172.91(15) ?
C14 C7 C8 C9 . . . . -53.5(2) ?
C7 C8 C9 C10 . . . . -124.5(2) ?
C7 C8 C9 C17 . . . . 48.2(2) ?
C8 C9 C10 C11 . . . . 171.7(2) ?
C17 C9 C10 C11 . . . . -1.6(2) ?
C8 C9 C10 C18 . . . . -6.2(4) ?
C17 C9 C10 C18 . . . . -179.5(2) ?
C17 O3 C11 O2 . . . . -178.70(19) ?
C17 O3 C11 C10 . . . . 2.3(2) ?
C9 C10 C11 O2 . . . . -179.3(2) ?
C18 C10 C11 O2 . . . . -1.2(3) ?
C9 C10 C11 O3 . . . . -0.5(2) ?
C18 C10 C11 O3 . . . . 177.66(18) ?
O1A C5 C12 C13 . . . . 165.6(4) ?
O1 C5 C12 C13 . . . . -177.7(2) ?
C6 C5 C12 C13 . . . . 58.6(2) ?
C5 C12 C13 C14 . . . . -58.8(2) ?
C12 C13 C14 C15 . . . . -71.6(2) ?
C12 C13 C14 C16 . . . . 169.65(16) ?
C12 C13 C14 C7 . . . . 54.2(2) ?
C8 C7 C14 C13 . . . . 176.90(15) ?
C6 C7 C14 C13 . . . . -52.1(2) ?
C8 C7 C14 C15 . . . . -59.8(2) ?
C6 C7 C14 C15 . . . . 71.2(2) ?
C8 C7 C14 C16 . . . . 61.2(2) ?
C6 C7 C14 C16 . . . . -167.80(16) ?
C13 C14 C16 C17 . . . . -176.34(16) ?
C15 C14 C16 C17 . . . . 64.1(2) ?
C7 C14 C16 C17 . . . . -60.4(2) ?
C11 O3 C17 C9 . . . . -3.1(2) ?
C11 O3 C17 C16 . . . . -123.87(17) ?
C10 C9 C17 O3 . . . . 2.9(2) ?
C8 C9 C17 O3 . . . . -171.26(16) ?
C10 C9 C17 C16 . . . . 124.59(18) ?
C8 C9 C17 C16 . . . . -49.6(2) ?
C14 C16 C17 O3 . . . . 170.71(15) ?
C14 C16 C17 C9 . . . . 54.0(2) ?
